data_7101732
loop_
_publ_author_name
'Sa\~nudo, E Carolina'
'Muryn, Christopher A'
'Helliwell, Madeleine A'
'Timco, Grigore A'
'Wernsdorfer, Wolfgang'
'Winpenny, Richard E P'

_publ_section_title
;
 Al, Ga and In heterometallic wheels and their by-products.
;
_journal_issue 8
_journal_name_full 'Chemical communications (Cambridge, England)'
_journal_page_first 801
_journal_page_last 803
_journal_paper_doi 10.1039/b613877b
_journal_year 2007
_chemical_formula_sum 'C84 H182 Al4 F14 N4 O24'
_chemical_formula_weight 2006.26
_chemical_name_systematic
;
?
;
_space_group_IT_number 2
_symmetry_cell_setting triclinic
_symmetry_space_group_name_Hall '-P 1'
_symmetry_space_group_name_H-M 'P -1'
_atom_sites_solution_hydrogens geom
_atom_sites_solution_primary direct
_atom_sites_solution_secondary difmap
_audit_creation_method SHELXL-97
_cell_angle_alpha 87.559(13)
_cell_angle_beta 69.407(13)
_cell_angle_gamma 77.147(9)
_cell_formula_units_Z 1
_cell_length_a 12.2414(18)
_cell_length_b 15.4122(13)
_cell_length_c 16.570(3)
_cell_measurement_reflns_used 6587
_cell_measurement_temperature 100(2)
_cell_measurement_theta_max 32.0569
_cell_measurement_theta_min 2.7033
_cell_volume 2851.0(7)
_computing_cell_refinement
;
CrysAlis RED, Oxford Diffraction Ltd.,
Version 1.171.28cycle4 beta (release 11-11-2005 CrysAlis171 .NET)
(compiled Nov 11 2005,15:50:43)
;
_computing_data_collection
;
CrysAlis CCD, Oxford Diffraction Ltd.,
Version 1.171.28cycle4 beta (release 11-11-2005 CrysAlis171 .NET)
(compiled Nov 11 2005,15:50:43)
;
_computing_data_reduction
;
CrysAlis RED, Oxford Diffraction Ltd.,
Version 1.171.28cycle4 beta (release 11-11-2005 CrysAlis171 .NET)
(compiled Nov 11 2005,15:50:43)
;
_computing_molecular_graphics 'SHELXL-97 (Sheldrick, 1997)'
_computing_publication_material 'SHELXL-97 (Sheldrick, 1997)'
_computing_structure_refinement 'SHELXL-97 (Sheldrick, 1997)'
_computing_structure_solution 'SHELXS-97 (Sheldrick, 1990)'
_diffrn_ambient_temperature 100(2)
_diffrn_detector_area_resol_mean 8.3367
_diffrn_measured_fraction_theta_full 0.997
_diffrn_measured_fraction_theta_max 0.997
_diffrn_measurement_device_type 'Oxford Diffraction XCalibur 2'
_diffrn_measurement_method 'phi and omega'
_diffrn_radiation_monochromator graphite
_diffrn_radiation_source 'Enhance (Mo) X-ray Source'
_diffrn_radiation_type 'Mo K\a'
_diffrn_radiation_wavelength 0.7107
_diffrn_reflns_av_R_equivalents 0.0911
_diffrn_reflns_av_sigmaI/netI 0.0948
_diffrn_reflns_limit_h_max 14
_diffrn_reflns_limit_h_min -13
_diffrn_reflns_limit_k_max 18
_diffrn_reflns_limit_k_min -17
_diffrn_reflns_limit_l_max 19
_diffrn_reflns_limit_l_min -17
_diffrn_reflns_number 19258
_diffrn_reflns_theta_full 25.03
_diffrn_reflns_theta_max 25.03
_diffrn_reflns_theta_min 2.97
_exptl_absorpt_coefficient_mu 0.125
_exptl_absorpt_correction_T_max 0.9900
_exptl_absorpt_correction_T_min 0.9669
_exptl_absorpt_correction_type analytical
_exptl_absorpt_process_details
;
CrysAlis RED, Oxford Diffraction Ltd.,
Version 1.171.28cycle4 beta (release 11-11-2005 CrysAlis171 .NET)
(compiled Nov 11 2005,15:50:43)
Analytical numeric absorption correction using a multifaceted crystal
model based on expressions derived by R.C. Clark & J.S. Reid.
;
_exptl_crystal_colour Clear
_exptl_crystal_density_diffrn 1.169
_exptl_crystal_density_method 'not measured'
_exptl_crystal_description Rhomboid
_exptl_crystal_F_000 1084
_exptl_crystal_size_max 0.27
_exptl_crystal_size_mid 0.16
_exptl_crystal_size_min 0.08
_refine_diff_density_max 1.483
_refine_diff_density_min -1.304
_refine_diff_density_rms 0.109
_refine_ls_extinction_method none
_refine_ls_goodness_of_fit_ref 1.118
_refine_ls_hydrogen_treatment constr
_refine_ls_matrix_type full
_refine_ls_number_parameters 613
_refine_ls_number_reflns 10048
_refine_ls_number_restraints 0
_refine_ls_restrained_S_all 1.118
_refine_ls_R_factor_all 0.1210
_refine_ls_R_factor_gt 0.0958
_refine_ls_shift/su_max 0.001
_refine_ls_shift/su_mean 0.000
_refine_ls_structure_factor_coef Fsqd
_refine_ls_weighting_details 'calc w=1/[\s^2^(Fo^2^)+(0.1873P)^2^+0.0000P] where P=(Fo^2^+2Fc^2^)/3'
_refine_ls_weighting_scheme calc
_refine_ls_wR_factor_gt 0.2597
_refine_ls_wR_factor_ref 0.2977
_reflns_number_gt 6856
_reflns_number_total 10048
_reflns_threshold_expression >2sigma(I)
_cod_data_source_file b613877b.txt
_cod_data_source_block e:\ccdbackup\orepw398\orepw398redabsc
_cod_depositor_comments
;
The following automatic conversions were performed:
'_symmetry_cell_setting' value 'Triclinic' changed to 'triclinic'
according to '/home/saulius/struct/CIF-dictionaries/cif_core.dic'
dictionary named 'cif_core.dic' version 2.4.1 from 2010-06-29.

Automatic conversion script
Id: cif_fix_enum 1527 2010-12-29 10:47:43Z saulius 
;
_cod_original_sg_symbol_H-M P-1
_cod_database_code 7101732

loop_
_symmetry_equiv_pos_as_xyz
'x, y, z'
'-x, -y, -z'

loop_
_atom_site_label
_atom_site_type_symbol
_atom_site_fract_x
_atom_site_fract_y
_atom_site_fract_z
_atom_site_U_iso_or_equiv
_atom_site_adp_type
_atom_site_occupancy
_atom_site_symmetry_multiplicity
_atom_site_calc_flag
_atom_site_refinement_flags
Al1 Al 0.42681(9) 1.08130(7) 0.12683(6) 0.0192(3) Uani 1 1 d .
Al2 Al 0.50826(9) 0.89350(7) 0.10031(6) 0.0196(3) Uani 1 1 d .
F1 F 0.56787(17) 0.99558(12) 0.09031(12) 0.0194(4) Uani 1 1 d .
F2 F 0.37581(17) 0.98128(12) 0.10961(12) 0.0206(4) Uani 1 1 d .
F3 F 0.44800(17) 1.11078(12) 0.01663(12) 0.0223(5) Uani 1 1 d .
F4 F 0.49508(18) 1.16610(13) 0.13824(12) 0.0230(5) Uani 1 1 d .
F5 F 0.27793(17) 1.14165(13) 0.16220(13) 0.0233(5) Uani 1 1 d .
F6 F 0.64698(18) 0.82317(13) 0.09050(13) 0.0257(5) Uani 1 1 d .
F7 F 0.4322(2) 0.80794(14) 0.10960(13) 0.0289(5) Uani 1 1 d .
O1 O 0.4711(2) 0.90189(16) 0.22001(15) 0.0249(6) Uani 1 1 d .
O2 O 0.4115(2) 1.04893(16) 0.24055(15) 0.0225(5) Uani 1 1 d .
O3 O 0.3919(4) 0.6111(2) 0.1842(2) 0.0560(9) Uani 1 1 d .
O4 O 0.3599(3) 0.73438(18) 0.25997(19) 0.0409(7) Uani 1 1 d .
H4 H 0.3946 0.7525 0.2127 0.061 Uiso 1 1 calc R
O5 O 1.1512(2) 1.05048(18) 0.28750(17) 0.0303(6) Uani 1 1 d .
H5 H 1.1906 1.0778 0.2486 0.045 Uiso 1 1 calc R
O6 O 1.0296(3) 1.0746(2) 0.21210(18) 0.0359(7) Uani 1 1 d .
O7 O 0.1012(3) 0.39560(18) 0.48954(19) 0.0368(7) Uani 1 1 d .
H7 H 0.0714 0.4433 0.5169 0.055 Uiso 1 1 calc R
O8 O -0.0208(3) 0.45466(17) 0.42014(18) 0.0334(7) Uani 1 1 d .
O9 O 0.6103(3) 0.3021(2) 0.1899(2) 0.0436(8) Uani 1 1 d .
O10 O 0.5413(3) 0.19526(18) 0.27349(17) 0.0324(6) Uani 1 1 d .
H10 H 0.5296 0.1811 0.2306 0.049 Uiso 1 1 calc R
O11 O 0.8800(3) 0.7456(3) 0.1507(2) 0.0610(10) Uani 1 1 d .
O12 O 0.6944(3) 0.7309(2) 0.2183(2) 0.0421(7) Uani 1 1 d .
H12 H 0.6796 0.7698 0.1859 0.063 Uiso 1 1 calc R
C1 C 0.4398(3) 0.9718(2) 0.2667(2) 0.0226(8) Uani 1 1 d .
C2 C 0.4434(3) 0.9635(2) 0.3572(2) 0.0262(8) Uani 1 1 d .
C3 C 0.5743(4) 0.9616(3) 0.3457(3) 0.0378(10) Uani 1 1 d .
H3A H 0.6257 0.9103 0.3105 0.057 Uiso 1 1 calc R
H3B H 0.5831 0.9588 0.4011 0.057 Uiso 1 1 calc R
H3C H 0.5957 1.0146 0.3183 0.057 Uiso 1 1 calc R
C4 C 0.4123(4) 0.8768(3) 0.3950(2) 0.0367(10) Uani 1 1 d .
H4A H 0.3304 0.8782 0.4028 0.055 Uiso 1 1 calc R
H4B H 0.4232 0.8697 0.4497 0.055 Uiso 1 1 calc R
H4C H 0.4636 0.8278 0.3564 0.055 Uiso 1 1 calc R
C5 C 0.3600(4) 1.0437(3) 0.4141(3) 0.0395(10) Uani 1 1 d .
H5A H 0.3872 1.0967 0.3921 0.059 Uiso 1 1 calc R
H5B H 0.3599 1.0361 0.4719 0.059 Uiso 1 1 calc R
H5C H 0.2804 1.0488 0.4141 0.059 Uiso 1 1 calc R
C6 C 0.3634(4) 0.6494(3) 0.2524(3) 0.0328(9) Uani 1 1 d .
C7 C 0.3296(4) 0.6064(3) 0.3389(3) 0.0348(10) Uani 1 1 d .
C8 C 0.3114(5) 0.5136(3) 0.3282(3) 0.0501(13) Uani 1 1 d .
H8A H 0.3830 0.4786 0.2874 0.075 Uiso 1 1 calc R
H8B H 0.2462 0.5181 0.3077 0.075 Uiso 1 1 calc R
H8C H 0.2933 0.4857 0.3828 0.075 Uiso 1 1 calc R
C9 C 0.2155(4) 0.6631(3) 0.4026(3) 0.0527(13) Uani 1 1 d .
H9A H 0.1513 0.6687 0.3808 0.079 Uiso 1 1 calc R
H9B H 0.2281 0.7211 0.4100 0.079 Uiso 1 1 calc R
H9C H 0.1952 0.6351 0.4572 0.079 Uiso 1 1 calc R
C10 C 0.4318(4) 0.6002(3) 0.3724(3) 0.0458(11) Uani 1 1 d .
H10A H 0.4137 0.5716 0.4267 0.069 Uiso 1 1 calc R
H10B H 0.4417 0.6590 0.3801 0.069 Uiso 1 1 calc R
H10C H 0.5043 0.5661 0.3317 0.069 Uiso 1 1 calc R
C11 C 1.0570(3) 1.0383(2) 0.2702(2) 0.0245(8) Uani 1 1 d .
C12 C 0.9892(3) 0.9780(3) 0.3329(3) 0.0294(9) Uani 1 1 d .
C13 C 1.0776(4) 0.8942(3) 0.3424(3) 0.0441(11) Uani 1 1 d .
H13A H 1.1259 0.8671 0.2864 0.066 Uiso 1 1 calc R
H13B H 1.0342 0.8529 0.3770 0.066 Uiso 1 1 calc R
H13C H 1.1282 0.9101 0.3697 0.066 Uiso 1 1 calc R
C14 C 0.8994(4) 0.9525(3) 0.2996(3) 0.0422(11) Uani 1 1 d .
H14A H 0.8451 1.0053 0.2928 0.063 Uiso 1 1 calc R
H14B H 0.8554 0.9151 0.3400 0.063 Uiso 1 1 calc R
H14C H 0.9410 0.9208 0.2449 0.063 Uiso 1 1 calc R
C15 C 0.9254(4) 1.0294(3) 0.4190(3) 0.0407(10) Uani 1 1 d .
H15A H 0.9833 1.0455 0.4389 0.061 Uiso 1 1 calc R
H15B H 0.8813 0.9928 0.4604 0.061 Uiso 1 1 calc R
H15C H 0.8714 1.0824 0.4122 0.061 Uiso 1 1 calc R
C16 C 0.0526(3) 0.3919(2) 0.4311(2) 0.0260(8) Uani 1 1 d .
C17 C 0.0966(3) 0.3059(2) 0.3785(2) 0.0277(8) Uani 1 1 d .
C18 C 0.2299(4) 0.2965(3) 0.3255(3) 0.0530(14) Uani 1 1 d .
H18A H 0.2404 0.3466 0.2894 0.079 Uiso 1 1 calc R
H18B H 0.2590 0.2426 0.2902 0.079 Uiso 1 1 calc R
H18C H 0.2738 0.2944 0.3638 0.079 Uiso 1 1 calc R
C19 C 0.0251(5) 0.3060(3) 0.3198(3) 0.0471(12) Uani 1 1 d .
H19A H -0.0581 0.3132 0.3541 0.071 Uiso 1 1 calc R
H19B H 0.0527 0.2505 0.2870 0.071 Uiso 1 1 calc R
H19C H 0.0357 0.3542 0.2813 0.071 Uiso 1 1 calc R
C20 C 0.0824(4) 0.2283(3) 0.4401(3) 0.0427(11) Uani 1 1 d .
H20A H 0.1244 0.2309 0.4788 0.064 Uiso 1 1 calc R
H20B H 0.1148 0.1728 0.4072 0.064 Uiso 1 1 calc R
H20C H -0.0010 0.2327 0.4726 0.064 Uiso 1 1 calc R
C21 C 0.5926(3) 0.2647(2) 0.2567(3) 0.0266(8) Uani 1 1 d .
C22 C 0.6254(4) 0.2885(3) 0.3318(3) 0.0320(9) Uani 1 1 d .
C23 C 0.7154(4) 0.2096(3) 0.3469(3) 0.0446(11) Uani 1 1 d .
H23A H 0.6791 0.1593 0.3627 0.067 Uiso 1 1 calc R
H23B H 0.7396 0.2251 0.3926 0.067 Uiso 1 1 calc R
H23C H 0.7842 0.1949 0.2951 0.067 Uiso 1 1 calc R
C24 C 0.5139(4) 0.3097(3) 0.4119(3) 0.0453(11) Uani 1 1 d .
H24A H 0.4597 0.3615 0.4031 0.068 Uiso 1 1 calc R
H24B H 0.5356 0.3209 0.4602 0.068 Uiso 1 1 calc R
H24C H 0.4758 0.2601 0.4232 0.068 Uiso 1 1 calc R
C25 C 0.6832(5) 0.3692(3) 0.3090(3) 0.0476(12) Uani 1 1 d .
H25A H 0.7585 0.3527 0.2624 0.071 Uiso 1 1 calc R
H25B H 0.6962 0.3887 0.3585 0.071 Uiso 1 1 calc R
H25C H 0.6312 0.4166 0.2919 0.071 Uiso 1 1 calc R
C26 C 0.8079(4) 0.7170(3) 0.2093(3) 0.0339(9) Uani 1 1 d .
C27 C 0.8382(4) 0.6620(3) 0.2800(3) 0.0353(9) Uani 1 1 d .
C28 C 0.9647(5) 0.6598(4) 0.2733(4) 0.0574(14) Uani 1 1 d .
H28A H 1.0191 0.6323 0.2189 0.086 Uiso 1 1 calc R
H28B H 0.9816 0.6261 0.3193 0.086 Uiso 1 1 calc R
H28C H 0.9739 0.7194 0.2776 0.086 Uiso 1 1 calc R
C29 C 0.8199(6) 0.5697(3) 0.2718(4) 0.0687(17) Uani 1 1 d .
H29A H 0.7378 0.5730 0.2787 0.103 Uiso 1 1 calc R
H29B H 0.8396 0.5335 0.3155 0.103 Uiso 1 1 calc R
H29C H 0.8707 0.5437 0.2158 0.103 Uiso 1 1 calc R
C30 C 0.7529(5) 0.7041(4) 0.3672(3) 0.0622(15) Uani 1 1 d .
H30A H 0.7603 0.7644 0.3714 0.093 Uiso 1 1 calc R
H30B H 0.7725 0.6707 0.4124 0.093 Uiso 1 1 calc R
H30C H 0.6722 0.7040 0.3727 0.093 Uiso 1 1 calc R
N1 N 0.8325(3) 0.8682(2) 0.9609(2) 0.0277(7) Uani 1 1 d .
H1A H 0.7694 0.8531 1.0020 0.033 Uiso 1 1 calc R
H1B H 0.8178 0.8713 0.9112 0.033 Uiso 1 1 calc R
C40 C 0.9404(3) 0.7958(3) 0.9505(3) 0.0296(9) Uani 1 1 d .
H40A H 0.9602 0.7929 1.0025 0.035 Uiso 1 1 calc R
H40B H 1.0081 0.8078 0.9027 0.035 Uiso 1 1 calc R
C41 C 0.9142(4) 0.7080(3) 0.9332(3) 0.0394(10) Uani 1 1 d .
H41A H 0.8424 0.6991 0.9788 0.047 Uiso 1 1 calc R
H41B H 0.8998 0.7102 0.8792 0.047 Uiso 1 1 calc R
C42 C 1.0168(5) 0.6306(3) 0.9287(4) 0.0571(14) Uani 1 1 d .
H42A H 1.0865 0.6369 0.8808 0.086 Uiso 1 1 calc R
H42B H 0.9955 0.5759 0.9212 0.086 Uiso 1 1 calc R
H42C H 1.0335 0.6298 0.9812 0.086 Uiso 1 1 calc R
C43 C 0.8404(3) 0.9591(2) 0.9845(3) 0.0293(8) Uani 1 1 d .
H43A H 0.7729 1.0027 0.9792 0.035 Uiso 1 1 calc R
H43B H 0.9129 0.9732 0.9439 0.035 Uiso 1 1 calc R
C44 C 0.8410(4) 0.9664(3) 1.0751(3) 0.0321(9) Uani 1 1 d .
H44A H 0.7808 0.9380 1.1145 0.039 Uiso 1 1 calc R
H44B H 0.9185 0.9360 1.0769 0.039 Uiso 1 1 calc R
C45 C 0.8154(4) 1.0628(3) 1.1026(3) 0.0366(10) Uani 1 1 d .
H45A H 0.8709 1.0919 1.0608 0.055 Uiso 1 1 calc R
H45B H 0.8236 1.0669 1.1577 0.055 Uiso 1 1 calc R
H45C H 0.7352 1.0911 1.1068 0.055 Uiso 1 1 calc R
N2 N 0.5671(3) 0.2975(2) 0.0216(2) 0.0336(8) Uani 1 1 d .
H2A H 0.5812 0.2539 -0.0176 0.040 Uiso 1 1 calc R
H2B H 0.5658 0.2716 0.0715 0.040 Uiso 1 1 calc R
C46 C 0.6673(5) 0.3429(3) -0.0075(3) 0.0446(12) Uani 1 1 d .
H46A H 0.6559 0.3873 0.0363 0.054 Uiso 1 1 calc R
H46B H 0.6672 0.3736 -0.0598 0.054 Uiso 1 1 calc R
C47 C 0.7851(5) 0.2805(4) -0.0245(3) 0.0595(16) Uani 1 1 d .
H47A H 0.7842 0.2496 0.0280 0.071 Uiso 1 1 calc R
H47B H 0.8464 0.3148 -0.0381 0.071 Uiso 1 1 calc R
C48 C 0.8191(5) 0.2125(4) -0.0962(3) 0.0660(16) Uani 1 1 d .
H48A H 0.7656 0.1726 -0.0799 0.099 Uiso 1 1 calc R
H48B H 0.8996 0.1794 -0.1071 0.099 Uiso 1 1 calc R
H48C H 0.8140 0.2419 -0.1474 0.099 Uiso 1 1 calc R
C49 C 0.4488(7) 0.3543(6) 0.0348(4) 0.125(4) Uani 1 1 d .
H49A H 0.4634 0.3977 -0.0098 0.149 Uiso 1 1 calc R
H49B H 0.4063 0.3163 0.0181 0.149 Uiso 1 1 calc R
C50 C 0.3791(8) 0.3942(9) 0.0938(6) 0.213(8) Uani 1 1 d .
H50A H 0.4200 0.4350 0.1083 0.256 Uiso 1 1 calc R
H50B H 0.3680 0.3518 0.1394 0.256 Uiso 1 1 calc R
C51 C 0.2552(4) 0.4487(4) 0.1079(4) 0.0639(16) Uani 1 1 d .
H51A H 0.2513 0.4724 0.0542 0.096 Uiso 1 1 calc R
H51B H 0.2368 0.4968 0.1488 0.096 Uiso 1 1 calc R
H51C H 0.1983 0.4117 0.1296 0.096 Uiso 1 1 calc R

loop_
_atom_site_aniso_label
_atom_site_aniso_U_11
_atom_site_aniso_U_22
_atom_site_aniso_U_33
_atom_site_aniso_U_23
_atom_site_aniso_U_13
_atom_site_aniso_U_12
Al1 0.0235(6) 0.0174(5) 0.0162(5) 0.0073(4) -0.0054(4) -0.0070(4)
Al2 0.0263(6) 0.0156(5) 0.0177(5) 0.0086(4) -0.0072(4) -0.0084(4)
F1 0.0242(10) 0.0140(9) 0.0201(10) 0.0078(8) -0.0072(8) -0.0067(8)
F2 0.0252(11) 0.0183(10) 0.0185(10) 0.0073(8) -0.0069(8) -0.0080(8)
F3 0.0329(12) 0.0154(10) 0.0169(10) 0.0052(8) -0.0076(9) -0.0049(8)
F4 0.0292(11) 0.0198(10) 0.0200(10) 0.0052(8) -0.0073(9) -0.0087(9)
F5 0.0244(11) 0.0206(10) 0.0235(11) 0.0087(9) -0.0075(9) -0.0053(8)
F6 0.0361(12) 0.0180(10) 0.0239(11) 0.0108(9) -0.0127(9) -0.0062(9)
F7 0.0446(13) 0.0235(11) 0.0258(11) 0.0131(9) -0.0159(10) -0.0182(10)
O1 0.0345(14) 0.0224(13) 0.0184(12) 0.0098(11) -0.0088(11) -0.0098(11)
O2 0.0270(13) 0.0233(13) 0.0149(12) 0.0073(10) -0.0051(10) -0.0058(10)
O3 0.092(3) 0.0337(17) 0.042(2) 0.0137(16) -0.0211(19) -0.0196(18)
O4 0.066(2) 0.0233(14) 0.0321(16) 0.0143(13) -0.0118(15) -0.0197(14)
O5 0.0321(15) 0.0360(15) 0.0241(14) 0.0120(12) -0.0071(12) -0.0163(12)
O6 0.0390(16) 0.0412(16) 0.0296(15) 0.0155(13) -0.0142(13) -0.0118(13)
O7 0.0530(18) 0.0202(14) 0.0362(16) -0.0046(12) -0.0206(15) 0.0032(13)
O8 0.0491(17) 0.0196(13) 0.0308(15) 0.0005(12) -0.0173(13) -0.0009(12)
O9 0.070(2) 0.0377(17) 0.0356(17) 0.0199(14) -0.0261(16) -0.0284(16)
O10 0.0468(17) 0.0311(15) 0.0246(14) 0.0061(12) -0.0134(13) -0.0185(13)
O11 0.048(2) 0.086(3) 0.047(2) 0.045(2) -0.0158(16) -0.0184(19)
O12 0.0423(18) 0.0463(18) 0.0388(17) 0.0267(14) -0.0189(14) -0.0096(14)
C1 0.0223(18) 0.0264(19) 0.0188(18) 0.0081(15) -0.0044(14) -0.0106(15)
C2 0.034(2) 0.0266(19) 0.0171(18) 0.0070(15) -0.0095(15) -0.0054(16)
C3 0.040(2) 0.046(3) 0.032(2) 0.012(2) -0.0183(19) -0.012(2)
C4 0.054(3) 0.039(2) 0.0197(19) 0.0209(18) -0.0147(19) -0.016(2)
C5 0.051(3) 0.038(2) 0.025(2) 0.0061(18) -0.0118(19) -0.004(2)
C6 0.038(2) 0.028(2) 0.034(2) 0.0125(19) -0.0132(19) -0.0110(17)
C7 0.041(2) 0.0229(19) 0.041(2) 0.0169(18) -0.0130(19) -0.0118(17)
C8 0.077(4) 0.034(2) 0.054(3) 0.025(2) -0.032(3) -0.031(2)
C9 0.051(3) 0.045(3) 0.045(3) 0.019(2) -0.001(2) -0.007(2)
C10 0.058(3) 0.037(2) 0.048(3) 0.017(2) -0.025(2) -0.013(2)
C11 0.0281(19) 0.0209(18) 0.0186(18) 0.0038(15) -0.0023(15) -0.0042(15)
C12 0.027(2) 0.028(2) 0.031(2) 0.0114(17) -0.0067(16) -0.0086(16)
C13 0.047(3) 0.028(2) 0.062(3) 0.020(2) -0.026(2) -0.011(2)
C14 0.044(3) 0.042(2) 0.047(3) 0.018(2) -0.017(2) -0.023(2)
C15 0.037(2) 0.050(3) 0.029(2) 0.020(2) -0.0052(18) -0.012(2)
C16 0.033(2) 0.0246(19) 0.0195(18) 0.0072(15) -0.0072(16) -0.0087(16)
C17 0.035(2) 0.0195(18) 0.026(2) 0.0042(16) -0.0071(17) -0.0068(16)
C18 0.046(3) 0.045(3) 0.054(3) -0.021(2) 0.007(2) -0.019(2)
C19 0.068(3) 0.030(2) 0.046(3) -0.008(2) -0.028(2) -0.001(2)
C20 0.065(3) 0.0163(19) 0.037(2) 0.0018(18) -0.009(2) -0.005(2)
C21 0.029(2) 0.0204(18) 0.029(2) 0.0066(16) -0.0116(16) -0.0023(15)
C22 0.049(3) 0.0215(19) 0.030(2) 0.0043(16) -0.0190(19) -0.0097(18)
C23 0.054(3) 0.037(2) 0.052(3) 0.001(2) -0.031(2) -0.007(2)
C24 0.053(3) 0.051(3) 0.034(2) -0.008(2) -0.018(2) -0.008(2)
C25 0.068(3) 0.035(2) 0.055(3) 0.008(2) -0.036(3) -0.020(2)
C26 0.040(2) 0.029(2) 0.032(2) 0.0149(18) -0.0139(19) -0.0067(18)
C27 0.041(2) 0.030(2) 0.037(2) 0.0190(18) -0.0193(19) -0.0067(18)
C28 0.049(3) 0.069(3) 0.057(3) 0.038(3) -0.025(3) -0.015(3)
C29 0.111(5) 0.034(3) 0.086(4) 0.029(3) -0.064(4) -0.022(3)
C30 0.073(4) 0.071(4) 0.037(3) 0.018(3) -0.027(3) 0.001(3)
N1 0.0313(17) 0.0314(17) 0.0220(16) 0.0062(14) -0.0110(13) -0.0085(14)
C40 0.030(2) 0.033(2) 0.027(2) 0.0062(17) -0.0120(17) -0.0057(17)
C41 0.052(3) 0.035(2) 0.030(2) -0.0004(19) -0.015(2) -0.005(2)
C42 0.060(3) 0.037(3) 0.070(4) -0.007(3) -0.024(3) 0.000(2)
C43 0.030(2) 0.0245(19) 0.032(2) 0.0047(16) -0.0087(17) -0.0079(16)
C44 0.033(2) 0.034(2) 0.030(2) 0.0020(17) -0.0120(17) -0.0067(17)
C45 0.037(2) 0.038(2) 0.038(2) -0.0025(19) -0.0151(19) -0.0117(19)
N2 0.045(2) 0.0248(17) 0.0270(17) 0.0076(14) -0.0125(16) -0.0010(15)
C46 0.076(3) 0.036(2) 0.035(2) 0.015(2) -0.025(2) -0.032(2)
C47 0.058(3) 0.098(4) 0.039(3) 0.026(3) -0.024(2) -0.045(3)
C48 0.036(3) 0.103(5) 0.044(3) 0.008(3) -0.010(2) 0.007(3)
C49 0.089(5) 0.157(8) 0.042(4) 0.037(4) 0.012(4) 0.080(5)
C50 0.106(6) 0.299(15) 0.071(5) 0.099(7) 0.048(5) 0.134(8)
C51 0.041(3) 0.049(3) 0.079(4) 0.017(3) -0.003(3) 0.003(2)

loop_
_atom_type_symbol
_atom_type_description
_atom_type_scat_dispersion_real
_atom_type_scat_dispersion_imag
_atom_type_scat_source
C C 0.0033 0.0016 'International Tables Vol C Tables 4.2.6.8 and 6.1.1.4'
H H 0.0000 0.0000 'International Tables Vol C Tables 4.2.6.8 and 6.1.1.4'
N N 0.0061 0.0033 'International Tables Vol C Tables 4.2.6.8 and 6.1.1.4'
O O 0.0106 0.0060 'International Tables Vol C Tables 4.2.6.8 and 6.1.1.4'
F F 0.0171 0.0103 'International Tables Vol C Tables 4.2.6.8 and 6.1.1.4'
Al Al 0.0645 0.0514 'International Tables Vol C Tables 4.2.6.8 and 6.1.1.4'

loop_
_geom_angle_atom_site_label_1
_geom_angle_atom_site_label_2
_geom_angle_atom_site_label_3
_geom_angle
_geom_angle_site_symmetry_1
_geom_angle_site_symmetry_3
F4 Al1 F5 98.67(10) . .
F4 Al1 F3 89.86(9) . .
F5 Al1 F3 91.59(10) . .
F4 Al1 F1 94.42(10) . .
F5 Al1 F1 166.76(10) . .
F3 Al1 F1 90.39(10) . .
F4 Al1 F2 171.98(11) . .
F5 Al1 F2 89.35(10) . .
F3 Al1 F2 90.07(9) . .
F1 Al1 F2 77.56(9) . .
F4 Al1 O2 89.26(10) . .
F5 Al1 O2 90.66(11) . .
F3 Al1 O2 177.68(11) . .
F1 Al1 O2 87.54(10) . .
F2 Al1 O2 90.50(10) . .
F4 Al1 Al2 133.00(8) . .
F5 Al1 Al2 126.88(8) . .
F3 Al1 Al2 98.79(8) . .
F1 Al1 Al2 39.92(6) . .
F2 Al1 Al2 39.20(6) . .
O2 Al1 Al2 80.26(8) . .
F7 Al2 F6 95.68(11) . .
F7 Al2 F3 91.46(10) . 2_675
F6 Al2 F3 89.22(10) . 2_675
F7 Al2 F2 93.45(10) . .
F6 Al2 F2 170.87(10) . .
F3 Al2 F2 90.85(10) 2_675 .
F7 Al2 F1 171.39(11) . .
F6 Al2 F1 92.90(9) . .
F3 Al2 F1 87.85(9) 2_675 .
F2 Al2 F1 77.98(9) . .
F7 Al2 O1 92.09(11) . .
F6 Al2 O1 89.28(11) . .
F3 Al2 O1 176.26(11) 2_675 .
F2 Al2 O1 90.09(11) . .
F1 Al2 O1 88.81(10) . .
F7 Al2 Al1 132.07(9) . .
F6 Al2 Al1 131.19(8) . .
F3 Al2 Al1 97.72(7) 2_675 .
F2 Al2 Al1 39.82(6) . .
F1 Al2 Al1 39.73(6) . .
O1 Al2 Al1 80.73(9) . .
Al1 F1 Al2 100.35(9) . .
Al2 F2 Al1 100.99(10) . .
Al1 F3 Al2 163.25(13) . 2_675
C1 O1 Al2 127.4(2) . .
C1 O2 Al1 127.6(2) . .
C6 O4 H4 109.5 . .
C11 O5 H5 109.5 . .
C16 O7 H7 109.5 . .
C21 O10 H10 109.5 . .
C26 O12 H12 109.5 . .
O1 C1 O2 123.4(3) . .
O1 C1 C2 118.3(3) . .
O2 C1 C2 118.2(3) . .
C1 C2 C4 110.6(3) . .
C1 C2 C5 110.3(3) . .
C4 C2 C5 111.4(3) . .
C1 C2 C3 104.6(3) . .
C4 C2 C3 109.4(3) . .
C5 C2 C3 110.4(3) . .
C2 C3 H3A 109.5 . .
C2 C3 H3B 109.5 . .
H3A C3 H3B 109.5 . .
C2 C3 H3C 109.5 . .
H3A C3 H3C 109.5 . .
H3B C3 H3C 109.5 . .
C2 C4 H4A 109.5 . .
C2 C4 H4B 109.5 . .
H4A C4 H4B 109.5 . .
C2 C4 H4C 109.5 . .
H4A C4 H4C 109.5 . .
H4B C4 H4C 109.5 . .
C2 C5 H5A 109.5 . .
C2 C5 H5B 109.5 . .
H5A C5 H5B 109.5 . .
C2 C5 H5C 109.5 . .
H5A C5 H5C 109.5 . .
H5B C5 H5C 109.5 . .
O3 C6 O4 123.0(4) . .
O3 C6 C7 124.8(4) . .
O4 C6 C7 112.2(4) . .
C6 C7 C10 107.6(3) . .
C6 C7 C8 109.9(4) . .
C10 C7 C8 110.0(4) . .
C6 C7 C9 110.3(3) . .
C10 C7 C9 109.2(4) . .
C8 C7 C9 109.9(4) . .
C7 C8 H8A 109.5 . .
C7 C8 H8B 109.5 . .
H8A C8 H8B 109.5 . .
C7 C8 H8C 109.5 . .
H8A C8 H8C 109.5 . .
H8B C8 H8C 109.5 . .
C7 C9 H9A 109.5 . .
C7 C9 H9B 109.5 . .
H9A C9 H9B 109.5 . .
C7 C9 H9C 109.5 . .
H9A C9 H9C 109.5 . .
H9B C9 H9C 109.5 . .
C7 C10 H10A 109.5 . .
C7 C10 H10B 109.5 . .
H10A C10 H10B 109.5 . .
C7 C10 H10C 109.5 . .
H10A C10 H10C 109.5 . .
H10B C10 H10C 109.5 . .
O6 C11 O5 122.1(3) . .
O6 C11 C12 125.4(3) . .
O5 C11 C12 112.5(3) . .
C11 C12 C14 109.6(3) . .
C11 C12 C15 107.4(3) . .
C14 C12 C15 110.5(3) . .
C11 C12 C13 109.3(3) . .
C14 C12 C13 109.9(3) . .
C15 C12 C13 110.1(4) . .
C12 C13 H13A 109.5 . .
C12 C13 H13B 109.5 . .
H13A C13 H13B 109.5 . .
C12 C13 H13C 109.5 . .
H13A C13 H13C 109.5 . .
H13B C13 H13C 109.5 . .
C12 C14 H14A 109.5 . .
C12 C14 H14B 109.5 . .
H14A C14 H14B 109.5 . .
C12 C14 H14C 109.5 . .
H14A C14 H14C 109.5 . .
H14B C14 H14C 109.5 . .
C12 C15 H15A 109.5 . .
C12 C15 H15B 109.5 . .
H15A C15 H15B 109.5 . .
C12 C15 H15C 109.5 . .
H15A C15 H15C 109.5 . .
H15B C15 H15C 109.5 . .
O8 C16 O7 121.8(3) . .
O8 C16 C17 123.5(3) . .
O7 C16 C17 114.7(3) . .
C16 C17 C19 109.8(3) . .
C16 C17 C18 108.4(3) . .
C19 C17 C18 110.8(4) . .
C16 C17 C20 108.8(3) . .
C19 C17 C20 110.4(3) . .
C18 C17 C20 108.7(4) . .
C17 C18 H18A 109.5 . .
C17 C18 H18B 109.5 . .
H18A C18 H18B 109.5 . .
C17 C18 H18C 109.5 . .
H18A C18 H18C 109.5 . .
H18B C18 H18C 109.5 . .
C17 C19 H19A 109.5 . .
C17 C19 H19B 109.5 . .
H19A C19 H19B 109.5 . .
C17 C19 H19C 109.5 . .
H19A C19 H19C 109.5 . .
H19B C19 H19C 109.5 . .
C17 C20 H20A 109.5 . .
C17 C20 H20B 109.5 . .
H20A C20 H20B 109.5 . .
C17 C20 H20C 109.5 . .
H20A C20 H20C 109.5 . .
H20B C20 H20C 109.5 . .
O9 C21 O10 123.0(4) . .
O9 C21 C22 125.6(3) . .
O10 C21 C22 111.4(3) . .
C24 C22 C21 109.6(3) . .
C24 C22 C23 110.0(4) . .
C21 C22 C23 108.8(3) . .
C24 C22 C25 110.4(4) . .
C21 C22 C25 109.0(3) . .
C23 C22 C25 109.0(4) . .
C22 C23 H23A 109.5 . .
C22 C23 H23B 109.5 . .
H23A C23 H23B 109.5 . .
C22 C23 H23C 109.5 . .
H23A C23 H23C 109.5 . .
H23B C23 H23C 109.5 . .
C22 C24 H24A 109.5 . .
C22 C24 H24B 109.5 . .
H24A C24 H24B 109.5 . .
C22 C24 H24C 109.5 . .
H24A C24 H24C 109.5 . .
H24B C24 H24C 109.5 . .
C22 C25 H25A 109.5 . .
C22 C25 H25B 109.5 . .
H25A C25 H25B 109.5 . .
C22 C25 H25C 109.5 . .
H25A C25 H25C 109.5 . .
H25B C25 H25C 109.5 . .
O11 C26 O12 122.8(4) . .
O11 C26 C27 123.9(4) . .
O12 C26 C27 113.4(3) . .
C28 C27 C29 111.4(4) . .
C28 C27 C26 110.6(3) . .
C29 C27 C26 108.1(4) . .
C28 C27 C30 109.0(4) . .
C29 C27 C30 109.0(4) . .
C26 C27 C30 108.7(4) . .
C27 C28 H28A 109.5 . .
C27 C28 H28B 109.5 . .
H28A C28 H28B 109.5 . .
C27 C28 H28C 109.5 . .
H28A C28 H28C 109.5 . .
H28B C28 H28C 109.5 . .
C27 C29 H29A 109.5 . .
C27 C29 H29B 109.5 . .
H29A C29 H29B 109.5 . .
C27 C29 H29C 109.5 . .
H29A C29 H29C 109.5 . .
H29B C29 H29C 109.5 . .
C27 C30 H30A 109.5 . .
C27 C30 H30B 109.5 . .
H30A C30 H30B 109.5 . .
C27 C30 H30C 109.5 . .
H30A C30 H30C 109.5 . .
H30B C30 H30C 109.5 . .
C40 N1 C43 115.6(3) . .
C40 N1 H1A 108.4 . .
C43 N1 H1A 108.4 . .
C40 N1 H1B 108.4 . .
C43 N1 H1B 108.4 . .
H1A N1 H1B 107.4 . .
N1 C40 C41 108.7(3) . .
N1 C40 H40A 109.9 . .
C41 C40 H40A 109.9 . .
N1 C40 H40B 109.9 . .
C41 C40 H40B 109.9 . .
H40A C40 H40B 108.3 . .
C42 C41 C40 111.6(4) . .
C42 C41 H41A 109.3 . .
C40 C41 H41A 109.3 . .
C42 C41 H41B 109.3 . .
C40 C41 H41B 109.3 . .
H41A C41 H41B 108.0 . .
C41 C42 H42A 109.5 . .
C41 C42 H42B 109.5 . .
H42A C42 H42B 109.5 . .
C41 C42 H42C 109.5 . .
H42A C42 H42C 109.5 . .
H42B C42 H42C 109.5 . .
N1 C43 C44 113.1(3) . .
N1 C43 H43A 109.0 . .
C44 C43 H43A 109.0 . .
N1 C43 H43B 109.0 . .
C44 C43 H43B 109.0 . .
H43A C43 H43B 107.8 . .
C45 C44 C43 109.9(3) . .
C45 C44 H44A 109.7 . .
C43 C44 H44A 109.7 . .
C45 C44 H44B 109.7 . .
C43 C44 H44B 109.7 . .
H44A C44 H44B 108.2 . .
C44 C45 H45A 109.5 . .
C44 C45 H45B 109.5 . .
H45A C45 H45B 109.5 . .
C44 C45 H45C 109.5 . .
H45A C45 H45C 109.5 . .
H45B C45 H45C 109.5 . .
C49 N2 C46 115.6(5) . .
C49 N2 H2A 108.4 . .
C46 N2 H2A 108.4 . .
C49 N2 H2B 108.4 . .
C46 N2 H2B 108.4 . .
H2A N2 H2B 107.5 . .
N2 C46 C47 112.6(4) . .
N2 C46 H46A 109.1 . .
C47 C46 H46A 109.1 . .
N2 C46 H46B 109.1 . .
C47 C46 H46B 109.1 . .
H46A C46 H46B 107.8 . .
C46 C47 C48 114.8(4) . .
C46 C47 H47A 108.6 . .
C48 C47 H47A 108.6 . .
C46 C47 H47B 108.6 . .
C48 C47 H47B 108.6 . .
H47A C47 H47B 107.5 . .
C47 C48 H48A 109.5 . .
C47 C48 H48B 109.5 . .
H48A C48 H48B 109.5 . .
C47 C48 H48C 109.5 . .
H48A C48 H48C 109.5 . .
H48B C48 H48C 109.5 . .
C50 C49 N2 131.4(9) . .
C50 C49 H49A 104.4 . .
N2 C49 H49A 104.4 . .
C50 C49 H49B 104.4 . .
N2 C49 H49B 104.4 . .
H49A C49 H49B 105.6 . .
C49 C50 C51 130.9(11) . .
C49 C50 H50A 104.5 . .
C51 C50 H50A 104.5 . .
C49 C50 H50B 104.5 . .
C51 C50 H50B 104.5 . .
H50A C50 H50B 105.7 . .
C50 C51 H51A 109.5 . .
C50 C51 H51B 109.5 . .
H51A C51 H51B 109.5 . .
C50 C51 H51C 109.5 . .
H51A C51 H51C 109.5 . .
H51B C51 H51C 109.5 . .

loop_
_geom_bond_atom_site_label_1
_geom_bond_atom_site_label_2
_geom_bond_distance
_geom_bond_site_symmetry_2
Al1 F4 1.750(2) .
Al1 F5 1.752(2) .
Al1 F3 1.805(2) .
Al1 F1 1.847(2) .
Al1 F2 1.854(2) .
Al1 O2 1.884(2) .
Al1 Al2 2.8427(15) .
Al2 F7 1.749(2) .
Al2 F6 1.757(2) .
Al2 F3 1.820(2) 2_675
Al2 F2 1.830(2) .
Al2 F1 1.8544(19) .
Al2 O1 1.876(3) .
F3 Al2 1.820(2) 2_675
O1 C1 1.259(4) .
O2 C1 1.265(4) .
O3 C6 1.199(5) .
O4 C6 1.310(5) .
O4 H4 0.8200 .
O5 C11 1.334(4) .
O5 H5 0.8200 .
O6 C11 1.204(4) .
O7 C16 1.311(5) .
O7 H7 0.8200 .
O8 C16 1.219(5) .
O9 C21 1.199(5) .
O10 C21 1.330(4) .
O10 H10 0.8200 .
O11 C26 1.204(5) .
O12 C26 1.313(5) .
O12 H12 0.8200 .
C1 C2 1.514(5) .
C2 C4 1.520(5) .
C2 C5 1.523(6) .
C2 C3 1.539(5) .
C3 H3A 0.9600 .
C3 H3B 0.9600 .
C3 H3C 0.9600 .
C4 H4A 0.9600 .
C4 H4B 0.9600 .
C4 H4C 0.9600 .
C5 H5A 0.9600 .
C5 H5B 0.9600 .
C5 H5C 0.9600 .
C6 C7 1.513(6) .
C7 C10 1.520(6) .
C7 C8 1.522(5) .
C7 C9 1.526(7) .
C8 H8A 0.9600 .
C8 H8B 0.9600 .
C8 H8C 0.9600 .
C9 H9A 0.9600 .
C9 H9B 0.9600 .
C9 H9C 0.9600 .
C10 H10A 0.9600 .
C10 H10B 0.9600 .
C10 H10C 0.9600 .
C11 C12 1.512(5) .
C12 C14 1.519(5) .
C12 C15 1.521(6) .
C12 C13 1.531(6) .
C13 H13A 0.9600 .
C13 H13B 0.9600 .
C13 H13C 0.9600 .
C14 H14A 0.9600 .
C14 H14B 0.9600 .
C14 H14C 0.9600 .
C15 H15A 0.9600 .
C15 H15B 0.9600 .
C15 H15C 0.9600 .
C16 C17 1.503(5) .
C17 C19 1.519(6) .
C17 C18 1.534(6) .
C17 C20 1.538(5) .
C18 H18A 0.9600 .
C18 H18B 0.9600 .
C18 H18C 0.9600 .
C19 H19A 0.9600 .
C19 H19B 0.9600 .
C19 H19C 0.9600 .
C20 H20A 0.9600 .
C20 H20B 0.9600 .
C20 H20C 0.9600 .
C21 C22 1.516(5) .
C22 C24 1.515(6) .
C22 C23 1.526(6) .
C22 C25 1.534(6) .
C23 H23A 0.9600 .
C23 H23B 0.9600 .
C23 H23C 0.9600 .
C24 H24A 0.9600 .
C24 H24B 0.9600 .
C24 H24C 0.9600 .
C25 H25A 0.9600 .
C25 H25B 0.9600 .
C25 H25C 0.9600 .
C26 C27 1.520(5) .
C27 C28 1.505(6) .
C27 C29 1.508(6) .
C27 C30 1.521(7) .
C28 H28A 0.9600 .
C28 H28B 0.9600 .
C28 H28C 0.9600 .
C29 H29A 0.9600 .
C29 H29B 0.9600 .
C29 H29C 0.9600 .
C30 H30A 0.9600 .
C30 H30B 0.9600 .
C30 H30C 0.9600 .
N1 C40 1.490(5) .
N1 C43 1.502(5) .
N1 H1A 0.9000 .
N1 H1B 0.9000 .
C40 C41 1.519(5) .
C40 H40A 0.9700 .
C40 H40B 0.9700 .
C41 C42 1.509(7) .
C41 H41A 0.9700 .
C41 H41B 0.9700 .
C42 H42A 0.9600 .
C42 H42B 0.9600 .
C42 H42C 0.9600 .
C43 C44 1.514(5) .
C43 H43A 0.9700 .
C43 H43B 0.9700 .
C44 C45 1.505(6) .
C44 H44A 0.9700 .
C44 H44B 0.9700 .
C45 H45A 0.9600 .
C45 H45B 0.9600 .
C45 H45C 0.9600 .
N2 C49 1.463(7) .
N2 C46 1.471(5) .
N2 H2A 0.9000 .
N2 H2B 0.9000 .
C46 C47 1.485(8) .
C46 H46A 0.9700 .
C46 H46B 0.9700 .
C47 C48 1.499(8) .
C47 H47A 0.9700 .
C47 H47B 0.9700 .
C48 H48A 0.9600 .
C48 H48B 0.9600 .
C48 H48C 0.9600 .
C49 C50 1.138(11) .
C49 H49A 0.9700 .
C49 H49B 0.9700 .
C50 C51 1.504(9) .
C50 H50A 0.9700 .
C50 H50B 0.9700 .
C51 H51A 0.9600 .
C51 H51B 0.9600 .
C51 H51C 0.9600 .

loop_
_geom_hbond_atom_site_label_D
_geom_hbond_atom_site_label_H
_geom_hbond_atom_site_label_A
_geom_hbond_distance_DH
_geom_hbond_distance_HA
_geom_hbond_distance_DA
_geom_hbond_angle_DHA
_geom_hbond_site_symmetry_A
N2 H2A F7 0.90 1.90 2.766(4) 159.5 2_665
N2 H2B O9 0.90 2.30 3.022(4) 136.6 .
N2 H2B F4 0.90 2.10 2.807(4) 134.6 1_545
N1 H1B F5 0.90 2.01 2.841(4) 153.8 2_676
N1 H1A F6 0.90 1.82 2.718(4) 176.0 1_556
O12 H12 F6 0.82 1.88 2.661(3) 159.9 .
O10 H10 F4 0.82 1.76 2.576(3) 172.1 1_545
O7 H7 O8 0.82 1.79 2.604(4) 173.7 2_566
O4 H4 F7 0.82 1.83 2.633(3) 164.9 .

loop_
_geom_torsion_atom_site_label_1
_geom_torsion_atom_site_label_2
_geom_torsion_atom_site_label_3
_geom_torsion_atom_site_label_4
_geom_torsion
_geom_torsion_site_symmetry_1
_geom_torsion_site_symmetry_4
F4 Al1 Al2 F7 165.68(14) . .
F5 Al1 Al2 F7 2.48(16) . .
F3 Al1 Al2 F7 -96.22(13) . .
F1 Al1 Al2 F7 -176.19(15) . .
F2 Al1 Al2 F7 -17.04(14) . .
O2 Al1 Al2 F7 85.93(13) . .
F4 Al1 Al2 F6 0.47(16) . .
F5 Al1 Al2 F6 -162.73(13) . .
F3 Al1 Al2 F6 98.57(13) . .
F1 Al1 Al2 F6 18.61(14) . .
F2 Al1 Al2 F6 177.75(15) . .
O2 Al1 Al2 F6 -79.28(13) . .
F4 Al1 Al2 F3 -95.29(13) . 2_675
F5 Al1 Al2 F3 101.51(12) . 2_675
F3 Al1 Al2 F3 2.81(13) . 2_675
F1 Al1 Al2 F3 -77.15(12) . 2_675
F2 Al1 Al2 F3 81.99(12) . 2_675
O2 Al1 Al2 F3 -175.04(10) . 2_675
F4 Al1 Al2 F2 -177.28(15) . .
F5 Al1 Al2 F2 19.52(13) . .
F3 Al1 Al2 F2 -79.18(12) . .
F1 Al1 Al2 F2 -159.15(14) . .
O2 Al1 Al2 F2 102.97(12) . .
F4 Al1 Al2 F1 -18.14(14) . .
F5 Al1 Al2 F1 178.66(14) . .
F3 Al1 Al2 F1 79.97(12) . .
F2 Al1 Al2 F1 159.15(14) . .
O2 Al1 Al2 F1 -97.88(12) . .
F4 Al1 Al2 O1 81.27(13) . .
F5 Al1 Al2 O1 -81.93(13) . .
F3 Al1 Al2 O1 179.38(11) . .
F1 Al1 Al2 O1 99.41(13) . .
F2 Al1 Al2 O1 -101.44(12) . .
O2 Al1 Al2 O1 1.53(11) . .
F4 Al1 F1 Al2 166.80(10) . .
F5 Al1 F1 Al2 -4.7(5) . .
F3 Al1 F1 Al2 -103.31(10) . .
F2 Al1 F1 Al2 -13.32(9) . .
O2 Al1 F1 Al2 77.74(11) . .
F7 Al2 F1 Al1 19.2(7) . .
F6 Al2 F1 Al1 -166.09(10) . .
F3 Al2 F1 Al1 104.80(10) 2_675 .
F2 Al2 F1 Al1 13.48(9) . .
O1 Al2 F1 Al1 -76.87(11) . .
F7 Al2 F2 Al1 167.41(10) . .
F6 Al2 F2 Al1 -10.7(7) . .
F3 Al2 F2 Al1 -101.07(10) 2_675 .
F1 Al2 F2 Al1 -13.45(9) . .
O1 Al2 F2 Al1 75.31(11) . .
F4 Al1 F2 Al2 14.4(8) . .
F5 Al1 F2 Al2 -164.50(10) . .
F3 Al1 F2 Al2 103.91(11) . .
F1 Al1 F2 Al2 13.53(9) . .
O2 Al1 F2 Al2 -73.84(11) . .
F4 Al1 F3 Al2 123.9(4) . 2_675
F5 Al1 F3 Al2 -137.4(4) . 2_675
F1 Al1 F3 Al2 29.5(4) . 2_675
F2 Al1 F3 Al2 -48.1(4) . 2_675
O2 Al1 F3 Al2 56(3) . 2_675
Al2 Al1 F3 Al2 -9.7(4) . 2_675
F7 Al2 O1 C1 -138.9(3) . .
F6 Al2 O1 C1 125.5(3) . .
F3 Al2 O1 C1 59.2(19) 2_675 .
F2 Al2 O1 C1 -45.4(3) . .
F1 Al2 O1 C1 32.6(3) . .
Al1 Al2 O1 C1 -6.5(3) . .
F4 Al1 O2 C1 -131.2(3) . .
F5 Al1 O2 C1 130.1(3) . .
F3 Al1 O2 C1 -63(3) . .
F1 Al1 O2 C1 -36.7(3) . .
F2 Al1 O2 C1 40.8(3) . .
Al2 Al1 O2 C1 2.8(3) . .
Al2 O1 C1 O2 10.9(5) . .
Al2 O1 C1 C2 -165.2(2) . .
Al1 O2 C1 O1 -8.5(5) . .
Al1 O2 C1 C2 167.7(2) . .
O1 C1 C2 C4 -34.0(5) . .
O2 C1 C2 C4 149.6(3) . .
O1 C1 C2 C5 -157.7(3) . .
O2 C1 C2 C5 25.9(4) . .
O1 C1 C2 C3 83.6(4) . .
O2 C1 C2 C3 -92.8(4) . .
O3 C6 C7 C10 107.7(5) . .
O4 C6 C7 C10 -71.4(5) . .
O3 C6 C7 C8 -12.0(6) . .
O4 C6 C7 C8 168.9(4) . .
O3 C6 C7 C9 -133.3(5) . .
O4 C6 C7 C9 47.6(5) . .
O6 C11 C12 C14 13.3(6) . .
O5 C11 C12 C14 -168.9(3) . .
O6 C11 C12 C15 -106.8(4) . .
O5 C11 C12 C15 71.0(4) . .
O6 C11 C12 C13 133.8(4) . .
O5 C11 C12 C13 -48.4(4) . .
O8 C16 C17 C19 -7.1(5) . .
O7 C16 C17 C19 174.2(3) . .
O8 C16 C17 C18 114.0(4) . .
O7 C16 C17 C18 -64.7(5) . .
O8 C16 C17 C20 -128.0(4) . .
O7 C16 C17 C20 53.4(4) . .
O9 C21 C22 C24 121.8(5) . .
O10 C21 C22 C24 -58.7(4) . .
O9 C21 C22 C23 -118.0(5) . .
O10 C21 C22 C23 61.6(4) . .
O9 C21 C22 C25 0.8(6) . .
O10 C21 C22 C25 -179.6(3) . .
O11 C26 C27 C28 8.0(7) . .
O12 C26 C27 C28 -171.7(4) . .
O11 C26 C27 C29 -114.3(6) . .
O12 C26 C27 C29 66.0(5) . .
O11 C26 C27 C30 127.6(5) . .
O12 C26 C27 C30 -52.1(5) . .
C43 N1 C40 C41 176.0(3) . .
N1 C40 C41 C42 -175.7(4) . .
C40 N1 C43 C44 -69.2(4) . .
N1 C43 C44 C45 -164.7(3) . .
C49 N2 C46 C47 -176.6(5) . .
N2 C46 C47 C48 63.5(5) . .
C46 N2 C49 C50 -89.6(15) . .
N2 C49 C50 C51 -176.5(10) . .
